data_2224363
loop_
_publ_author_name
'Shahani, Tara'
'Fun, Hoong-Kun'
'Ragavan, R. Venkat'
'Vijayakumar, V.'
'Sarveswari, S.'

_publ_section_title
;
 5-Methoxymethyl-4-phenoxy-1<i>H</i>-pyrazol-3-ol
;
_journal_coeditor_code LH2960
_journal_issue 12
_journal_name_full 'Acta Crystallographica Section E'
_journal_page_first o3249
_journal_page_last o3250
_journal_paper_doi 10.1107/S1600536809050302
_journal_volume 65
_journal_year 2009
_chemical_formula_iupac 'C11 H12 N2 O3'
_chemical_formula_moiety 'C11 H12 N2 O3'
_chemical_formula_sum 'C11 H12 N2 O3'
_chemical_formula_weight 220.23
_chemical_name_systematic
;
5-Methoxymethyl-4-phenoxy-1<i>H</i>-pyrazol-3-ol
;
_space_group_IT_number 14
_symmetry_cell_setting monoclinic
_symmetry_space_group_name_Hall '-P 2ybc'
_symmetry_space_group_name_H-M 'P 1 21/c 1'
_atom_sites_solution_hydrogens geom
_atom_sites_solution_primary direct
_atom_sites_solution_secondary difmap
_audit_creation_method SHELXL-97
_cell_angle_alpha 90.00
_cell_angle_beta 100.917(3)
_cell_angle_gamma 90.00
_cell_formula_units_Z 4
_cell_length_a 8.8876(5)
_cell_length_b 10.3031(5)
_cell_length_c 12.0083(6)
_cell_measurement_reflns_used 6087
_cell_measurement_temperature 100
_cell_measurement_theta_max 32.19
_cell_measurement_theta_min 2.33
_cell_volume 1079.70(10)
_computing_cell_refinement 'SAINT (Bruker, 2005)'
_computing_data_collection 'APEX2 (Bruker, 2005)'
_computing_data_reduction 'SAINT (Bruker, 2005)'
_computing_molecular_graphics 'SHELXTL (Sheldrick, 2008)'
_computing_publication_material
;
SHELXTL (Sheldrick, 2008) and PLATON (Spek, 2009)
;
_computing_structure_refinement 'SHELXTL (Sheldrick, 2008)'
_computing_structure_solution 'SHELXTL (Sheldrick, 2008)'
_diffrn_ambient_temperature 100.00(10)
_diffrn_measured_fraction_theta_full 0.999
_diffrn_measured_fraction_theta_max 0.999
_diffrn_measurement_device_type
;
Bruker SMART APEXII CCD area-detector diffractometer
;
_diffrn_measurement_method '\f and \w scans'
_diffrn_radiation_monochromator graphite
_diffrn_radiation_source 'fine-focus sealed tube'
_diffrn_radiation_type MoK\a
_diffrn_radiation_wavelength 0.71073
_diffrn_reflns_av_R_equivalents 0.0316
_diffrn_reflns_av_sigmaI/netI 0.0388
_diffrn_reflns_limit_h_max 11
_diffrn_reflns_limit_h_min -12
_diffrn_reflns_limit_k_max 14
_diffrn_reflns_limit_k_min -14
_diffrn_reflns_limit_l_max 17
_diffrn_reflns_limit_l_min -17
_diffrn_reflns_number 14470
_diffrn_reflns_theta_full 31.00
_diffrn_reflns_theta_max 31.00
_diffrn_reflns_theta_min 2.33
_diffrn_standards_number 0
_exptl_absorpt_coefficient_mu 0.100
_exptl_absorpt_correction_T_max 0.9825
_exptl_absorpt_correction_T_min 0.9338
_exptl_absorpt_correction_type multi-scan
_exptl_absorpt_process_details '(<i>SADABS</i>; Bruker, 2005)'
_exptl_crystal_colour yellow
_exptl_crystal_density_diffrn 1.355
_exptl_crystal_density_method 'not measured'
_exptl_crystal_description plate
_exptl_crystal_F_000 464
_exptl_crystal_size_max 0.69
_exptl_crystal_size_mid 0.57
_exptl_crystal_size_min 0.18
_refine_diff_density_max 0.454
_refine_diff_density_min -0.329
_refine_ls_extinction_method none
_refine_ls_goodness_of_fit_ref 1.097
_refine_ls_hydrogen_treatment refall
_refine_ls_matrix_type full
_refine_ls_number_parameters 193
_refine_ls_number_reflns 3433
_refine_ls_number_restraints 0
_refine_ls_restrained_S_all 1.097
_refine_ls_R_factor_all 0.0907
_refine_ls_R_factor_gt 0.0578
_refine_ls_shift/su_max_lt 0.001
_refine_ls_shift/su_mean 0.000
_refine_ls_structure_factor_coef Fsqd
_refine_ls_weighting_details 'calc w=1/[\s^2^(Fo^2^)+(0.0465P)^2^+0.7446P] where P=(Fo^2^+2Fc^2^)/3'
_refine_ls_weighting_scheme calc
_refine_ls_wR_factor_gt 0.1189
_refine_ls_wR_factor_ref 0.1379
_reflns_number_gt 2373
_reflns_number_total 3433
_reflns_threshold_expression I>2\s(I)
_cod_data_source_file lh2960.cif
_cod_data_source_block I
_cod_original_sg_symbol_H-M 'P 21/c'
_cod_database_code 2224363
_cod_database_fobs_code 2224363

loop_
_symmetry_equiv_pos_as_xyz
'x, y, z'
'-x, y+1/2, -z+1/2'
'-x, -y, -z'
'x, -y-1/2, z-1/2'

loop_
_atom_site_type_symbol
_atom_site_label
_atom_site_fract_x
_atom_site_fract_y
_atom_site_fract_z
_atom_site_U_iso_or_equiv
_atom_site_adp_type
_atom_site_calc_flag
_atom_site_refinement_flags
_atom_site_occupancy
_atom_site_disorder_assembly
_atom_site_disorder_group
O O1 0.79382(13) 0.20467(12) 0.25817(9) 0.0209(3) Uani d . 1 . .
O O2 0.84461(13) 0.54359(11) 0.06550(11) 0.0243(3) Uani d . 1 . .
O O3 0.86330(14) -0.01790(11) 0.10686(10) 0.0210(3) Uani d . 1 . .
N N1 0.97188(15) 0.15166(12) 0.01762(11) 0.0187(3) Uani d . 1 . .
N N2 0.98156(16) 0.28291(13) 0.03420(12) 0.0197(3) Uani d . 1 . .
C C1 0.5751(2) 0.2793(2) 0.32287(16) 0.0313(4) Uani d . 1 . .
C C2 0.4180(2) 0.2854(2) 0.31444(19) 0.0373(5) Uani d . 1 . .
C C3 0.3212(2) 0.2243(2) 0.22663(17) 0.0315(4) Uani d . 1 . .
C C4 0.3817(2) 0.1569(2) 0.14638(17) 0.0339(4) Uani d . 1 . .
C C5 0.5396(2) 0.1508(2) 0.15308(16) 0.0293(4) Uani d . 1 . .
C C6 0.63487(18) 0.21173(15) 0.24200(13) 0.0182(3) Uani d . 1 . .
C C7 0.85883(17) 0.21114(15) 0.16285(13) 0.0178(3) Uani d . 1 . .
C C8 0.91537(18) 0.32155(15) 0.12032(13) 0.0188(3) Uani d . 1 . .
C C9 0.9123(2) 0.46065(16) 0.15618(14) 0.0222(3) Uani d . 1 . .
C C10 0.6866(2) 0.51602(19) 0.02363(19) 0.0310(4) Uani d . 1 . .
C C11 0.89717(17) 0.10779(15) 0.09653(13) 0.0177(3) Uani d . 1 . .
H H1A 0.644(3) 0.324(2) 0.3821(19) 0.042(6) Uiso d . 1 . .
H H2A 0.375(3) 0.334(3) 0.368(2) 0.056(8) Uiso d . 1 . .
H H3A 0.214(3) 0.227(2) 0.2222(19) 0.039(6) Uiso d . 1 . .
H H4A 0.315(3) 0.112(3) 0.087(2) 0.050(7) Uiso d . 1 . .
H H5A 0.583(2) 0.106(2) 0.0976(18) 0.033(6) Uiso d . 1 . .
H H9A 1.017(2) 0.4927(19) 0.1791(16) 0.021(5) Uiso d . 1 . .
H H9B 0.853(2) 0.466(2) 0.2184(17) 0.028(5) Uiso d . 1 . .
H H10A 0.678(2) 0.428(2) -0.0107(19) 0.038(6) Uiso d . 1 . .
H H10B 0.652(3) 0.582(3) -0.032(2) 0.047(7) Uiso d . 1 . .
H H10C 0.625(3) 0.518(2) 0.088(2) 0.041(6) Uiso d . 1 . .
H H1N2 1.038(2) 0.329(2) -0.0073(17) 0.024(5) Uiso d . 1 . .
H H1O3 0.924(3) -0.065(2) 0.067(2) 0.047(7) Uiso d . 1 . .

loop_
_atom_site_aniso_label
_atom_site_aniso_U_11
_atom_site_aniso_U_22
_atom_site_aniso_U_33
_atom_site_aniso_U_12
_atom_site_aniso_U_13
_atom_site_aniso_U_23
O1 0.0193(5) 0.0261(6) 0.0184(5) 0.0006(5) 0.0062(4) -0.0018(4)
O2 0.0232(6) 0.0139(6) 0.0362(7) -0.0005(4) 0.0070(5) 0.0036(5)
O3 0.0265(6) 0.0133(5) 0.0264(6) -0.0028(5) 0.0134(5) -0.0010(4)
N1 0.0228(7) 0.0116(6) 0.0232(6) 0.0002(5) 0.0081(5) 0.0000(5)
N2 0.0233(7) 0.0131(6) 0.0246(7) -0.0006(5) 0.0091(5) 0.0009(5)
C1 0.0302(9) 0.0340(11) 0.0320(9) -0.0006(8) 0.0114(7) -0.0121(8)
C2 0.0321(10) 0.0416(12) 0.0431(11) 0.0074(9) 0.0194(9) -0.0070(9)
C3 0.0215(8) 0.0372(11) 0.0378(10) 0.0046(8) 0.0110(7) 0.0117(8)
C4 0.0228(9) 0.0446(12) 0.0332(10) -0.0023(8) 0.0027(7) -0.0019(9)
C5 0.0236(9) 0.0364(11) 0.0286(9) 0.0012(7) 0.0065(7) -0.0094(8)
C6 0.0198(7) 0.0143(7) 0.0220(7) 0.0012(6) 0.0080(6) 0.0024(6)
C7 0.0187(7) 0.0175(7) 0.0178(7) 0.0007(6) 0.0051(5) -0.0002(6)
C8 0.0191(7) 0.0154(7) 0.0218(7) 0.0013(6) 0.0038(6) -0.0012(6)
C9 0.0254(8) 0.0153(8) 0.0263(8) 0.0004(6) 0.0056(6) -0.0022(6)
C10 0.0238(9) 0.0213(9) 0.0462(11) 0.0011(7) 0.0020(8) 0.0031(8)
C11 0.0181(7) 0.0159(7) 0.0198(7) -0.0007(6) 0.0054(5) 0.0001(6)

loop_
_atom_type_symbol
_atom_type_description
_atom_type_scat_dispersion_real
_atom_type_scat_dispersion_imag
_atom_type_scat_source
C C 0.0033 0.0016 'International Tables Vol C Tables 4.2.6.8 and 6.1.1.4'
H H 0.0000 0.0000 'International Tables Vol C Tables 4.2.6.8 and 6.1.1.4'
N N 0.0061 0.0033 'International Tables Vol C Tables 4.2.6.8 and 6.1.1.4'
O O 0.0106 0.0060 'International Tables Vol C Tables 4.2.6.8 and 6.1.1.4'

loop_
_geom_angle_atom_site_label_1
_geom_angle_atom_site_label_2
_geom_angle_atom_site_label_3
_geom_angle_site_symmetry_1
_geom_angle_site_symmetry_3
_geom_angle
_geom_angle_publ_flag
C7 O1 C6 . . 117.13(12) ?
C9 O2 C10 . . 113.24(13) ?
C11 O3 H1O3 . . 107.0(15) ?
C11 N1 N2 . . 104.93(13) ?
C8 N2 N1 . . 112.37(13) ?
C8 N2 H1N2 . . 129.8(13) ?
N1 N2 H1N2 . . 117.5(13) ?
C6 C1 C2 . . 119.29(18) ?
C6 C1 H1A . . 119.0(14) ?
C2 C1 H1A . . 121.7(14) ?
C3 C2 C1 . . 120.65(18) ?
C3 C2 H2A . . 119.0(16) ?
C1 C2 H2A . . 120.3(16) ?
C4 C3 C2 . . 119.72(17) ?
C4 C3 H3A . . 119.8(14) ?
C2 C3 H3A . . 120.5(14) ?
C3 C4 C5 . . 120.34(18) ?
C3 C4 H4A . . 119.9(15) ?
C5 C4 H4A . . 119.7(15) ?
C6 C5 C4 . . 119.20(17) ?
C6 C5 H5A . . 119.6(13) ?
C4 C5 H5A . . 121.2(13) ?
C1 C6 C5 . . 120.79(16) ?
C1 C6 O1 . . 116.36(15) ?
C5 C6 O1 . . 122.80(14) ?
O1 C7 C8 . . 125.92(14) ?
O1 C7 C11 . . 128.09(14) ?
C8 C7 C11 . . 105.64(14) ?
N2 C8 C7 . . 106.50(14) ?
N2 C8 C9 . . 122.63(14) ?
C7 C8 C9 . . 130.87(15) ?
O2 C9 C8 . . 112.47(13) ?
O2 C9 H9A . . 104.7(11) ?
C8 C9 H9A . . 109.7(11) ?
O2 C9 H9B . . 109.6(12) ?
C8 C9 H9B . . 107.9(12) ?
H9A C9 H9B . . 112.5(16) ?
O2 C10 H10A . . 108.6(13) ?
O2 C10 H10B . . 105.4(14) ?
H10A C10 H10B . . 111.7(19) ?
O2 C10 H10C . . 111.1(13) ?
H10A C10 H10C . . 108.8(18) ?
H10B C10 H10C . . 111.3(19) ?
N1 C11 O3 . . 122.92(14) ?
N1 C11 C7 . . 110.57(14) ?
O3 C11 C7 . . 126.51(14) ?

loop_
_geom_bond_atom_site_label_1
_geom_bond_atom_site_label_2
_geom_bond_site_symmetry_2
_geom_bond_distance
_geom_bond_publ_flag
O1 C7 . 1.3781(18) ?
O1 C6 . 1.3910(19) ?
O2 C9 . 1.425(2) ?
O2 C10 . 1.427(2) ?
O3 C11 . 1.3406(19) ?
O3 H1O3 . 0.92(3) ?
N1 C11 . 1.335(2) ?
N1 N2 . 1.3672(19) ?
N2 C8 . 1.343(2) ?
N2 H1N2 . 0.91(2) ?
C1 C6 . 1.380(2) ?
C1 C2 . 1.383(3) ?
C1 H1A . 0.96(2) ?
C2 C3 . 1.380(3) ?
C2 H2A . 0.95(3) ?
C3 C4 . 1.377(3) ?
C3 H3A . 0.94(2) ?
C4 C5 . 1.392(3) ?
C4 H4A . 0.96(3) ?
C5 C6 . 1.382(2) ?
C5 H5A . 0.95(2) ?
C7 C8 . 1.380(2) ?
C7 C11 . 1.410(2) ?
C8 C9 . 1.498(2) ?
C9 H9A . 0.98(2) ?
C9 H9B . 0.99(2) ?
C10 H10A . 0.99(2) ?
C10 H10B . 0.96(3) ?
C10 H10C . 1.03(2) ?

loop_
_geom_hbond_atom_site_label_D
_geom_hbond_atom_site_label_H
_geom_hbond_atom_site_label_A
_geom_hbond_site_symmetry_A
_geom_hbond_distance_DH
_geom_hbond_distance_HA
_geom_hbond_distance_DA
_geom_hbond_angle_DHA
_geom_hbond_publ_flag
N2 H1N2 O2 3_765 0.91(2) 1.89(2) 2.7778(18) 165.7(19) yes
O3 H1O3 N1 3_755 0.92(2) 1.74(2) 2.6663(18) 176(2) yes
C3 H3A Cg1 1_455 0.94(2) 2.77(3) 2.73 147.6(18) yes

loop_
_geom_torsion_atom_site_label_1
_geom_torsion_atom_site_label_2
_geom_torsion_atom_site_label_3
_geom_torsion_atom_site_label_4
_geom_torsion_site_symmetry_1
_geom_torsion_site_symmetry_2
_geom_torsion_site_symmetry_3
_geom_torsion_site_symmetry_4
_geom_torsion
_geom_torsion_publ_flag
C11 N1 N2 C8 . . . . -0.09(17) ?
C6 C1 C2 C3 . . . . 0.3(3) ?
C1 C2 C3 C4 . . . . -0.2(3) ?
C2 C3 C4 C5 . . . . -0.4(3) ?
C3 C4 C5 C6 . . . . 0.9(3) ?
C2 C1 C6 C5 . . . . 0.2(3) ?
C2 C1 C6 O1 . . . . -177.32(17) ?
C4 C5 C6 C1 . . . . -0.7(3) ?
C4 C5 C6 O1 . . . . 176.57(17) ?
C7 O1 C6 C1 . . . . -142.80(16) ?
C7 O1 C6 C5 . . . . 39.8(2) ?
C6 O1 C7 C8 . . . . 95.50(18) ?
C6 O1 C7 C11 . . . . -92.22(19) ?
N1 N2 C8 C7 . . . . -0.12(18) ?
N1 N2 C8 C9 . . . . 179.33(14) ?
O1 C7 C8 N2 . . . . 173.96(14) ?
C11 C7 C8 N2 . . . . 0.26(17) ?
O1 C7 C8 C9 . . . . -5.4(3) ?
C11 C7 C8 C9 . . . . -179.12(16) ?
C10 O2 C9 C8 . . . . 64.02(19) ?
N2 C8 C9 O2 . . . . 56.1(2) ?
C7 C8 C9 O2 . . . . -124.58(18) ?
N2 N1 C11 O3 . . . . 179.16(14) ?
N2 N1 C11 C7 . . . . 0.26(17) ?
O1 C7 C11 N1 . . . . -173.85(14) ?
C8 C7 C11 N1 . . . . -0.33(18) ?
O1 C7 C11 O3 . . . . 7.3(3) ?
C8 C7 C11 O3 . . . . -179.19(15) ?

loop_
_cod_related_entry_id
_cod_related_entry_database
_cod_related_entry_code
1 ChemSpider 24743971
